data_7003141
loop_
_publ_author_name
'Hill, Matthew R.'
'Jensen, Paul'
'Russell, Jennifer J.'
'Lamb, Robert N.'

_publ_section_title
;
 Synthesis and properties of Zn--Mg heterobimetallic carbamates.
 Crystal structures of the first reported single source precursors for
 ZnxMg1&#x2212;xO thin films
;
_journal_issue 20
_journal_name_full 'Dalton Transactions'
_journal_page_first 2751
_journal_page_last 2758
_journal_paper_doi 10.1039/b712952a
_journal_year 2008
_chemical_formula_moiety 'C84 H168 Mg0.62 N12 O26 Zn7.38, 4.5(C7 H16)'
_chemical_formula_sum 'C115.5 H240 Mg0.62 N12 O26 Zn7.38'
_chemical_formula_weight 2710.70
_chemical_name_systematic
;
?
;
_space_group_IT_number 148
_symmetry_cell_setting rhombohedral
_symmetry_Int_Tables_number 148
_symmetry_space_group_name_Hall '-R 3'
_symmetry_space_group_name_H-M 'R -3 :H'
_atom_sites_solution_hydrogens geom
_atom_sites_solution_primary direct
_atom_sites_solution_secondary difmap
_audit_creation_method SHELXL-97
_cell_angle_alpha 90.00
_cell_angle_beta 90.00
_cell_angle_gamma 120.00
_cell_formula_units_Z 3
_cell_length_a 19.536(3)
_cell_length_b 19.536(3)
_cell_length_c 33.566(7)
_cell_measurement_reflns_used 6541
_cell_measurement_temperature 150(2)
_cell_measurement_theta_max 28.0631
_cell_measurement_theta_min 2.4829
_cell_volume 11094(3)
_computing_cell_refinement 'SAINT Ver. 6.45 (Bruker-AXS, 2003)'
_computing_data_collection 'SMART Ver. 5.054 (Bruker-AXS, 1998)'
_computing_data_reduction 'SAINT Ver. 6.45'
_computing_molecular_graphics
;
X-Seed (Barbour, 2001), SHELXTL Ver. 6.14 (Bruker-AXS, 2003)
;
_computing_publication_material 'modiCIFer-12162005 (Guzei, 2005)'
_computing_structure_refinement 'SHELXL-97 (Sheldrick, 1997)'
_computing_structure_solution 'SHELXS-97 (Sheldrick, 1990)'
_diffrn_ambient_temperature 150(2)
_diffrn_crystal_treatment
;
attached with Exxon Paratone N, to a short length
of fibre supported on a thin piece of copper wire
inserted in a copper mounting pin. The crystal was
quenched in a cold nitrogen gas stream from an
Oxford Cryosystems Cryostream.
;
_diffrn_measured_fraction_theta_full 0.971
_diffrn_measured_fraction_theta_max 0.971
_diffrn_measurement_device_type 'Bruker CCD-1000 area detector'
_diffrn_measurement_method \w
_diffrn_radiation_monochromator graphite
_diffrn_radiation_source 'fine-focus sealed tube'
_diffrn_radiation_type Mo-K\a
_diffrn_radiation_wavelength 0.71073
_diffrn_reflns_av_R_equivalents 0.0495
_diffrn_reflns_av_sigmaI/netI 0.0365
_diffrn_reflns_limit_h_max 25
_diffrn_reflns_limit_h_min -26
_diffrn_reflns_limit_k_max 25
_diffrn_reflns_limit_k_min -25
_diffrn_reflns_limit_l_max 44
_diffrn_reflns_limit_l_min -44
_diffrn_reflns_number 36154
_diffrn_reflns_theta_full 28.35
_diffrn_reflns_theta_max 28.35
_diffrn_reflns_theta_min 1.71
_diffrn_standards_decay_% 0.12
_diffrn_standards_number 314
_exptl_absorpt_coefficient_mu 1.241
_exptl_absorpt_correction_T_max 0.816
_exptl_absorpt_correction_T_min 0.593
_exptl_absorpt_correction_type integration
_exptl_absorpt_process_details
;
Gaussian (Coppens et al., 1965), XPREP (Bruker, 1995)
;
_exptl_crystal_colour colorless
_exptl_crystal_density_diffrn 1.217
_exptl_crystal_density_method 'not measured'
_exptl_crystal_description plate
_exptl_crystal_F_000 4362
_exptl_crystal_size_max 0.44
_exptl_crystal_size_mid 0.36
_exptl_crystal_size_min 0.16
_refine_diff_density_max 0.506
_refine_diff_density_min -0.328
_refine_diff_density_rms 0.059
_refine_ls_extinction_method none
_refine_ls_goodness_of_fit_ref 1.090
_refine_ls_hydrogen_treatment constr
_refine_ls_matrix_type full
_refine_ls_number_parameters 316
_refine_ls_number_reflns 5993
_refine_ls_number_restraints 55
_refine_ls_restrained_S_all 1.088
_refine_ls_R_factor_all 0.0640
_refine_ls_R_factor_gt 0.0294
_refine_ls_shift/su_max 0.000
_refine_ls_shift/su_mean 0.000
_refine_ls_structure_factor_coef Fsqd
_refine_ls_weighting_details 'calc w=1/[\s^2^(Fo^2^)+(0.0362P)^2^+7.4796P] where P=(Fo^2^+2Fc^2^)/3'
_refine_ls_weighting_scheme calc
_refine_ls_wR_factor_gt 0.0671
_refine_ls_wR_factor_ref 0.0820
_reflns_number_gt 4292
_reflns_number_total 5993
_reflns_threshold_expression I>2\s(I)
_cod_data_source_file b712952a.txt
_cod_data_source_block 20
_cod_depositor_comments
;
The following automatic conversions were performed:
'_symmetry_cell_setting' value 'Rhombohedral' changed to 'rhombohedral'
according to '/home/saulius/struct/CIF-dictionaries/cif_core.dic'
dictionary named 'cif_core.dic' version 2.4.1 from 2010-06-29.

Automatic conversion script
Id: cif_fix_enum 1527 2010-12-29 10:47:43Z saulius 
;
_cod_original_sg_symbol_Hall '-R 3 '
_cod_original_sg_symbol_H-M 'R -3 '
_cod_original_formula_sum 'C115.50 H240 Mg0.62 N12 O26 Zn7.38'
_cod_database_code 7003141

loop_
_symmetry_equiv_pos_as_xyz
'x, y, z'
'-y, x-y, z'
'-x+y, -x, z'
'x+2/3, y+1/3, z+1/3'
'-y+2/3, x-y+1/3, z+1/3'
'-x+y+2/3, -x+1/3, z+1/3'
'x+1/3, y+2/3, z+2/3'
'-y+1/3, x-y+2/3, z+2/3'
'-x+y+1/3, -x+2/3, z+2/3'
'-x, -y, -z'
'y, -x+y, -z'
'x-y, x, -z'
'-x+2/3, -y+1/3, -z+1/3'
'y+2/3, -x+y+1/3, -z+1/3'
'x-y+2/3, x+1/3, -z+1/3'
'-x+1/3, -y+2/3, -z+2/3'
'y+1/3, -x+y+2/3, -z+2/3'
'x-y+1/3, x+2/3, -z+2/3'

loop_
_atom_site_label
_atom_site_type_symbol
_atom_site_fract_x
_atom_site_fract_y
_atom_site_fract_z
_atom_site_U_iso_or_equiv
_atom_site_adp_type
_atom_site_occupancy
_atom_site_symmetry_multiplicity
_atom_site_calc_flag
_atom_site_refinement_flags
_atom_site_disorder_assembly
_atom_site_disorder_group
Zn1 Zn 0.0000 0.0000 0.110936(11) 0.02349(14) Uani 0.9363(20) 3 d SP . .
Zn2 Zn 0.05046(1) 0.113044(13) 0.040867(6) 0.02130(8) Uani 0.9173(18) 1 d P . .
Mg1 Mg 0.0000 0.0000 0.110936(11) 0.02349(14) Uani 0.0637 3 d SP . .
Mg2 Mg 0.05046(1) 0.113044(13) 0.040867(6) 0.02130(8) Uani 0.0827 1 d P . .
O1 O 0.0000 0.0000 0.05292(6) 0.0246(5) Uani 1 3 d S . .
O2 O 0.04061(9) 0.10427(8) 0.13436(4) 0.0355(4) Uani 1 1 d . . .
O3 O 0.04281(8) 0.17913(8) 0.08282(4) 0.0332(3) Uani 1 1 d . . .
O4 O 0.16250(8) 0.14176(8) 0.05968(4) 0.0313(3) Uani 1 1 d . . .
O5 O 0.15662(8) 0.05678(7) 0.01297(3) 0.0266(3) Uani 1 1 d . . .
N1 N 0.08258(11) 0.23267(10) 0.14410(5) 0.0365(4) Uani 1 1 d . . .
N2 N 0.27408(10) 0.14236(10) 0.04189(5) 0.0329(4) Uani 1 1 d . . .
C1 C 0.05450(12) 0.16937(12) 0.11923(6) 0.0305(4) Uani 1 1 d . . .
C2 C 0.09507(15) 0.22492(14) 0.18708(6) 0.0446(6) Uani 1 1 d . . .
H2 H 0.1137 0.2782 0.1992 0.054 Uiso 1 1 calc R . .
C3 C 0.15970(17) 0.20539(17) 0.19455(8) 0.0570(7) Uani 1 1 d . . .
H3A H 0.1430 0.1522 0.1845 0.085 Uiso 1 1 calc R . .
H3B H 0.1701 0.2075 0.2232 0.085 Uiso 1 1 calc R . .
H3C H 0.2080 0.2438 0.1807 0.085 Uiso 1 1 calc R . .
C4 C 0.01863(17) 0.16814(17) 0.20844(7) 0.0580(7) Uani 1 1 d . . .
H4A H -0.0229 0.1798 0.2009 0.087 Uiso 1 1 calc R . .
H4B H 0.0270 0.1744 0.2373 0.087 Uiso 1 1 calc R . .
H4C H 0.0026 0.1137 0.2009 0.087 Uiso 1 1 calc R . .
C5 C 0.10490(14) 0.31126(13) 0.12848(7) 0.0418(5) Uani 1 1 d . . .
H5 H 0.0923 0.3047 0.0994 0.050 Uiso 1 1 calc R . .
C6 C 0.19291(16) 0.36832(16) 0.13216(9) 0.0630(8) Uani 1 1 d . . .
H6A H 0.2071 0.3797 0.1604 0.094 Uiso 1 1 calc R . .
H6B H 0.2065 0.4175 0.1181 0.094 Uiso 1 1 calc R . .
H6C H 0.2221 0.3446 0.1204 0.094 Uiso 1 1 calc R . .
C7 C 0.05638(18) 0.34392(16) 0.14712(8) 0.0603(7) Uani 1 1 d . . .
H7A H 0.0000 0.3051 0.1445 0.090 Uiso 1 1 calc R . .
H7B H 0.0678 0.3929 0.1335 0.090 Uiso 1 1 calc R . .
H7C H 0.0700 0.3549 0.1754 0.090 Uiso 1 1 calc R . .
C8 C 0.19594(12) 0.11418(11) 0.03850(5) 0.0270(4) Uani 1 1 d . . .
C9 C 0.31982(13) 0.20079(13) 0.07303(6) 0.0379(5) Uani 1 1 d . . .
H9 H 0.3753 0.2112 0.0710 0.046 Uiso 1 1 calc R . .
C10 C 0.32338(16) 0.27955(14) 0.06601(7) 0.0528(7) Uani 1 1 d . . .
H10A H 0.3433 0.2985 0.0391 0.079 Uiso 1 1 calc R . .
H10B H 0.3588 0.3182 0.0856 0.079 Uiso 1 1 calc R . .
H10C H 0.2703 0.2725 0.0688 0.079 Uiso 1 1 calc R . .
C11 C 0.29091(15) 0.16838(15) 0.11473(6) 0.0490(6) Uani 1 1 d . . .
H11A H 0.2374 0.1596 0.1185 0.074 Uiso 1 1 calc R . .
H11B H 0.3264 0.2064 0.1345 0.074 Uiso 1 1 calc R . .
H11C H 0.2903 0.1182 0.1179 0.074 Uiso 1 1 calc R . .
C12 C 0.31414(13) 0.11106(15) 0.01686(7) 0.0426(6) Uani 1 1 d . . .
H12 H 0.2733 0.0710 -0.0014 0.051 Uiso 1 1 calc R . .
C13 C 0.37653(18) 0.1758(2) -0.00913(9) 0.0739(9) Uani 1 1 d . . .
H13A H 0.3525 0.2012 -0.0244 0.111 Uiso 1 1 calc R . .
H13B H 0.3985 0.1528 -0.0275 0.111 Uiso 1 1 calc R . .
H13C H 0.4189 0.2152 0.0077 0.111 Uiso 1 1 calc R . .
C14 C 0.34646(18) 0.06844(19) 0.04168(9) 0.0646(8) Uani 1 1 d . . .
H14A H 0.3878 0.1063 0.0595 0.097 Uiso 1 1 calc R . .
H14B H 0.3688 0.0446 0.0240 0.097 Uiso 1 1 calc R . .
H14C H 0.3037 0.0270 0.0575 0.097 Uiso 1 1 calc R . .
C15 C 0.2514(13) 0.4947(10) 0.2553(6) 0.134(3) Uiso 0.25 1 d PD A -1
H15A H 0.2497 0.4988 0.2263 0.201 Uiso 0.25 1 calc PR A -1
H15B H 0.3058 0.5132 0.2639 0.201 Uiso 0.25 1 calc PR A -1
H15C H 0.2322 0.5273 0.2678 0.201 Uiso 0.25 1 calc PR A -1
C16 C 0.1998(16) 0.4102(10) 0.2677(4) 0.134(3) Uiso 0.25 1 d PD A -1
H16A H 0.2132 0.3758 0.2518 0.161 Uiso 0.25 1 calc PR A -1
H16B H 0.1437 0.3936 0.2626 0.161 Uiso 0.25 1 calc PR A -1
C17 C 0.2115(14) 0.4013(8) 0.3111(4) 0.134(3) Uiso 0.25 1 d PD A -1
H17A H 0.2658 0.4112 0.3158 0.161 Uiso 0.25 1 calc PR A -1
H17B H 0.2041 0.4398 0.3269 0.161 Uiso 0.25 1 calc PR A -1
C18 C 0.1522(13) 0.3186(8) 0.3235(4) 0.134(3) Uiso 0.25 1 d PD A -1
H18A H 0.0983 0.3087 0.3177 0.161 Uiso 0.25 1 calc PR A -1
H18B H 0.1606 0.2807 0.3076 0.161 Uiso 0.25 1 calc PR A -1
C19 C 0.1585(16) 0.3049(7) 0.3670(4) 0.134(3) Uiso 0.25 1 d PD A -1
H19A H 0.1406 0.3353 0.3832 0.161 Uiso 0.25 1 calc PR A -1
H19B H 0.2141 0.3224 0.3740 0.161 Uiso 0.25 1 calc PR A -1
C20 C 0.1074(12) 0.2181(8) 0.3749(4) 0.134(3) Uiso 0.25 1 d PD A -1
H20A H 0.0509 0.2029 0.3727 0.161 Uiso 0.25 1 calc PR A -1
H20B H 0.1184 0.1875 0.3550 0.161 Uiso 0.25 1 calc PR A -1
C21 C 0.1243(13) 0.2002(11) 0.4160(5) 0.134(3) Uiso 0.25 1 d PD A -1
H21A H 0.0858 0.1453 0.4228 0.201 Uiso 0.25 1 calc PR A -1
H21B H 0.1203 0.2358 0.4352 0.201 Uiso 0.25 1 calc PR A -1
H21C H 0.1777 0.2076 0.4168 0.201 Uiso 0.25 1 calc PR A -1
C22 C 0.1443(19) 0.2917(14) 0.3509(9) 0.153(4) Uiso 0.21 1 d PD B -2
H22A H 0.1558 0.3437 0.3607 0.229 Uiso 0.21 1 calc PR B -2
H22B H 0.1281 0.2860 0.3229 0.229 Uiso 0.21 1 calc PR B -2
H22C H 0.1917 0.2870 0.3532 0.229 Uiso 0.21 1 calc PR B -2
C22' C 0.149(4) 0.299(2) 0.3902(18) 0.144(7) Uiso 0.13 1 d PD C -3
H22D H 0.2052 0.3185 0.3959 0.216 Uiso 0.13 1 calc PR C -3
H22E H 0.1353 0.3386 0.3976 0.216 Uiso 0.13 1 calc PR C -3
H22F H 0.1393 0.2868 0.3617 0.216 Uiso 0.13 1 calc PR C -3
C23 C 0.0789(14) 0.2283(12) 0.3752(7) 0.153(4) Uiso 0.21 1 d PD B -2
H23A H 0.0278 0.2238 0.3677 0.183 Uiso 0.21 1 calc PR B -2
H23B H 0.0883 0.2416 0.4038 0.183 Uiso 0.21 1 calc PR B -2
C23' C 0.100(2) 0.225(2) 0.4138(8) 0.144(7) Uiso 0.13 1 d PD C -3
H23C H 0.0752 0.2363 0.4366 0.173 Uiso 0.13 1 calc PR C -3
H23D H 0.1337 0.2044 0.4244 0.173 Uiso 0.13 1 calc PR C -3
C24 C 0.0763(16) 0.1514(12) 0.3674(5) 0.153(4) Uiso 0.21 1 d PD B -2
H24A H 0.1292 0.1577 0.3721 0.183 Uiso 0.21 1 calc PR B -2
H24B H 0.0385 0.1105 0.3859 0.183 Uiso 0.21 1 calc PR B -2
C24' C 0.0369(15) 0.163(2) 0.3875(10) 0.144(7) Uiso 0.13 1 d PD C -3
H24C H 0.0004 0.1818 0.3787 0.173 Uiso 0.13 1 calc PR C -3
H24D H 0.0060 0.1136 0.4025 0.173 Uiso 0.13 1 calc PR C -3
C25 C 0.0512(14) 0.1262(11) 0.3252(5) 0.153(4) Uiso 0.21 1 d PD B -2
H25A H -0.0028 0.1174 0.3210 0.183 Uiso 0.21 1 calc PR B -2
H25B H 0.0875 0.1683 0.3068 0.183 Uiso 0.21 1 calc PR B -2
C25' C 0.0746(15) 0.1493(16) 0.3519(9) 0.144(7) Uiso 0.13 1 d PD C -3
H25C H 0.0972 0.1962 0.3343 0.173 Uiso 0.13 1 calc PR C -3
H25D H 0.1180 0.1405 0.3606 0.173 Uiso 0.13 1 calc PR C -3
C26 C 0.0524(11) 0.0514(11) 0.3166(7) 0.153(4) Uiso 0.21 1 d PD B -2
H26A H 0.0474 0.0231 0.3419 0.183 Uiso 0.21 1 calc PR B -2
H26B H 0.1035 0.0645 0.3042 0.183 Uiso 0.21 1 calc PR B -2
C26' C 0.0137(17) 0.0783(17) 0.3297(9) 0.144(7) Uiso 0.13 1 d PD C -3
H26C H -0.0387 0.0590 0.3422 0.173 Uiso 0.13 1 calc PR C -3
H26D H 0.0107 0.0933 0.3018 0.173 Uiso 0.13 1 calc PR C -3
C27 C -0.0140(14) -0.0011(11) 0.2892(6) 0.153(4) Uiso 0.21 1 d PD B -2
H27A H -0.0031 0.0217 0.2621 0.183 Uiso 0.21 1 calc PR B -2
H27B H -0.0640 -0.0053 0.2987 0.183 Uiso 0.21 1 calc PR B -2
C27' C 0.0338(19) 0.0136(17) 0.3299(10) 0.144(7) Uiso 0.13 1 d PD C -3
H27C H 0.0184 -0.0146 0.3557 0.173 Uiso 0.13 1 calc PR C -3
H27D H 0.0915 0.0364 0.3265 0.173 Uiso 0.13 1 calc PR C -3
C28 C -0.0220(17) -0.0815(11) 0.2883(8) 0.153(4) Uiso 0.21 1 d PD B -2
H28A H -0.0585 -0.1130 0.2669 0.229 Uiso 0.21 1 calc PR B -2
H28B H -0.0425 -0.1080 0.3139 0.229 Uiso 0.21 1 calc PR B -2
H28C H 0.0299 -0.0763 0.2833 0.229 Uiso 0.21 1 calc PR B -2
C28' C -0.009(3) -0.043(2) 0.2966(13) 0.144(7) Uiso 0.13 1 d PD C -3
H28D H 0.0207 -0.0681 0.2879 0.216 Uiso 0.13 1 calc PR C -3
H28E H -0.0155 -0.0142 0.2743 0.216 Uiso 0.13 1 calc PR C -3
H28F H -0.0617 -0.0836 0.3060 0.216 Uiso 0.13 1 calc PR C -3
C29 C 0.141(4) 0.280(4) 0.393(2) 0.129(9) Uiso 0.08 1 d PD D -4
H29A H 0.1362 0.3002 0.3668 0.193 Uiso 0.08 1 calc PR D -4
H29B H 0.1884 0.2746 0.3927 0.193 Uiso 0.08 1 calc PR D -4
H29C H 0.1448 0.3157 0.4138 0.193 Uiso 0.08 1 calc PR D -4
C29' C 0.129(4) 0.288(2) 0.400(2) 0.130(10) Uiso 0.08 1 d PD E -5
H29D H 0.1576 0.3229 0.3774 0.194 Uiso 0.08 1 calc PR E -5
H29E H 0.1665 0.2872 0.4187 0.194 Uiso 0.08 1 calc PR E -5
H29F H 0.0975 0.3079 0.4132 0.194 Uiso 0.08 1 calc PR E -5
C30 C 0.069(3) 0.200(2) 0.3994(15) 0.129(9) Uiso 0.08 1 d PD D -4
H30A H 0.0210 0.2039 0.3975 0.155 Uiso 0.08 1 calc PR D -4
H30B H 0.0667 0.1624 0.3788 0.155 Uiso 0.08 1 calc PR D -4
C30' C 0.075(3) 0.206(3) 0.3846(11) 0.130(10) Uiso 0.08 1 d PD E -5
H30C H 0.0347 0.2063 0.3666 0.156 Uiso 0.08 1 calc PR E -5
H30D H 0.1057 0.1875 0.3693 0.156 Uiso 0.08 1 calc PR E -5
C31 C 0.074(3) 0.1701(15) 0.4399(11) 0.129(9) Uiso 0.08 1 d PD D -4
H31A H 0.0501 0.1888 0.4599 0.155 Uiso 0.08 1 calc PR D -4
H31B H 0.1303 0.1910 0.4473 0.155 Uiso 0.08 1 calc PR D -4
C31' C 0.0346(16) 0.152(3) 0.4190(15) 0.130(10) Uiso 0.08 1 d PD E -5
H31C H -0.0136 0.1037 0.4096 0.156 Uiso 0.08 1 calc PR E -5
H31D H 0.0187 0.1782 0.4390 0.156 Uiso 0.08 1 calc PR E -5
C32 C 0.0318(17) 0.0815(15) 0.4398(15) 0.129(9) Uiso 0.08 1 d PD D -4
H32A H 0.0225 0.0618 0.4120 0.155 Uiso 0.08 1 calc PR D -4
H32B H -0.0200 0.0603 0.4531 0.155 Uiso 0.08 1 calc PR D -4
C32' C 0.090(2) 0.129(3) 0.4376(13) 0.130(10) Uiso 0.08 1 d PD E -5
H32C H 0.0938 0.0892 0.4206 0.156 Uiso 0.08 1 calc PR E -5
H32D H 0.1436 0.1757 0.4398 0.156 Uiso 0.08 1 calc PR E -5
C33 C 0.0812(18) 0.0541(14) 0.4612(12) 0.129(9) Uiso 0.08 1 d PD D -4
H33A H 0.1320 0.0733 0.4471 0.155 Uiso 0.08 1 calc PR D -4
H33B H 0.0927 0.0761 0.4885 0.155 Uiso 0.08 1 calc PR D -4
C33' C 0.061(3) 0.0944(18) 0.4782(10) 0.130(10) Uiso 0.08 1 d PD E -5
H33C H 0.1047 0.1184 0.4976 0.156 Uiso 0.08 1 calc PR E -5
H33D H 0.0193 0.1063 0.4868 0.156 Uiso 0.08 1 calc PR E -5
C34 C 0.038(2) -0.0345(14) 0.4630(12) 0.129(9) Uiso 0.08 1 d PD D -4
H34A H 0.0040 -0.0566 0.4391 0.155 Uiso 0.08 1 calc PR D -4
H34B H 0.0761 -0.0537 0.4634 0.155 Uiso 0.08 1 calc PR D -4
C34' C 0.027(3) 0.0067(19) 0.4768(16) 0.130(10) Uiso 0.08 1 d PD E -5
H34C H 0.0706 -0.0056 0.4799 0.156 Uiso 0.08 1 calc PR E -5
H34D H 0.0016 -0.0142 0.4508 0.156 Uiso 0.08 1 calc PR E -5
C35 C -0.012(6) -0.061(2) 0.500(2) 0.129(9) Uiso 0.08 1 d PD D -4
H35A H -0.0178 -0.1116 0.5089 0.193 Uiso 0.08 1 calc PR D -4
H35B H -0.0646 -0.0687 0.4939 0.193 Uiso 0.08 1 calc PR D -4
H35C H 0.0129 -0.0215 0.5208 0.193 Uiso 0.08 1 calc PR D -4
C35' C -0.032(5) -0.032(3) 0.5097(17) 0.130(10) Uiso 0.08 1 d PD E -5
H35D H -0.0146 -0.0604 0.5273 0.194 Uiso 0.08 1 calc PR E -5
H35E H -0.0834 -0.0687 0.4983 0.194 Uiso 0.08 1 calc PR E -5
H35F H -0.0356 0.0090 0.5250 0.194 Uiso 0.08 1 calc PR E -5

loop_
_atom_site_aniso_label
_atom_site_aniso_U_11
_atom_site_aniso_U_22
_atom_site_aniso_U_33
_atom_site_aniso_U_23
_atom_site_aniso_U_13
_atom_site_aniso_U_12
Zn1 0.02532(18) 0.02532(18) 0.0198(2) 0.000 0.000 0.01266(9)
Zn2 0.02337(14) 0.02119(13) 0.01903(12) -0.00039(8) -0.00002(8) 0.01092(10)
Mg1 0.02532(18) 0.02532(18) 0.0198(2) 0.000 0.000 0.01266(9)
Mg2 0.02337(14) 0.02119(13) 0.01903(12) -0.00039(8) -0.00002(8) 0.01092(10)
O1 0.0261(8) 0.0261(8) 0.0217(10) 0.000 0.000 0.0131(4)
O2 0.0447(9) 0.0321(8) 0.0302(7) -0.0048(6) -0.0022(6) 0.0196(7)
O3 0.0397(8) 0.0368(8) 0.0278(7) -0.0071(6) -0.0056(6) 0.0227(7)
O4 0.0295(8) 0.0366(8) 0.0276(7) -0.0059(6) -0.0038(6) 0.0164(7)
O5 0.0276(7) 0.0279(7) 0.0231(6) -0.0011(5) -0.0032(5) 0.0129(6)
N1 0.0466(11) 0.0352(10) 0.0297(9) -0.0083(7) -0.0062(8) 0.0220(9)
N2 0.0253(9) 0.0394(10) 0.0309(9) -0.0047(7) -0.0038(7) 0.0138(8)
C1 0.0290(11) 0.0352(12) 0.0297(10) -0.0058(8) -0.0022(8) 0.0177(9)
C2 0.0628(16) 0.0478(14) 0.0304(11) -0.0120(10) -0.0104(10) 0.0329(13)
C3 0.0601(17) 0.0656(18) 0.0484(14) -0.0104(13) -0.0204(12) 0.0339(15)
C4 0.0744(19) 0.076(2) 0.0341(12) -0.0026(12) 0.0078(12) 0.0456(17)
C5 0.0517(15) 0.0354(12) 0.0384(12) -0.0079(9) -0.0062(10) 0.0219(11)
C6 0.0590(18) 0.0471(16) 0.0739(19) -0.0043(14) -0.0012(14) 0.0197(14)
C7 0.075(2) 0.0524(17) 0.0681(18) -0.0048(13) 0.0022(15) 0.0432(16)
C8 0.0310(11) 0.0261(10) 0.0225(9) 0.0023(7) -0.0013(7) 0.0132(9)
C9 0.0289(11) 0.0391(13) 0.0360(11) -0.0054(9) -0.0094(9) 0.0097(10)
C10 0.0529(16) 0.0398(14) 0.0536(15) -0.0075(11) -0.0161(12) 0.0141(12)
C11 0.0497(15) 0.0542(16) 0.0337(11) -0.0057(10) -0.0141(10) 0.0189(13)
C12 0.0304(12) 0.0570(15) 0.0409(12) -0.0088(11) -0.0022(9) 0.0223(11)
C13 0.0575(19) 0.102(3) 0.0579(17) 0.0092(16) 0.0220(14) 0.0361(18)
C14 0.0641(19) 0.084(2) 0.0676(18) -0.0108(15) -0.0074(14) 0.0535(18)

loop_
_atom_type_symbol
_atom_type_description
_atom_type_scat_dispersion_real
_atom_type_scat_dispersion_imag
_atom_type_scat_source
C C 0.0033 0.0016 'International Tables Vol C Tables 4.2.6.8 and 6.1.1.4'
H H 0.0000 0.0000 'International Tables Vol C Tables 4.2.6.8 and 6.1.1.4'
N N 0.0061 0.0033 'International Tables Vol C Tables 4.2.6.8 and 6.1.1.4'
O O 0.0106 0.0060 'International Tables Vol C Tables 4.2.6.8 and 6.1.1.4'
Zn Zn 0.2839 1.4301 'International Tables Vol C Tables 4.2.6.8 and 6.1.1.4'
Mg Mg 0.0486 0.0363 'International Tables Vol C Tables 4.2.6.8 and 6.1.1.4'

loop_
_geom_angle_atom_site_label_1
_geom_angle_atom_site_label_2
_geom_angle_atom_site_label_3
_geom_angle
_geom_angle_site_symmetry_1
_geom_angle_site_symmetry_3
_geom_angle_publ_flag
O2 Zn1 O2 104.76(5) . 3 ?
O2 Zn1 O2 104.76(5) . 2 ?
O2 Zn1 O2 104.76(5) 3 2 ?
O2 Zn1 O1 113.85(4) . . ?
O2 Zn1 O1 113.85(4) 3 . ?
O2 Zn1 O1 113.85(4) 2 . ?
O2 Zn1 Zn2 124.69(4) . 2 ?
O2 Zn1 Zn2 129.37(4) 3 2 ?
O2 Zn1 Zn2 74.75(4) 2 2 ?
O1 Zn1 Zn2 39.172(9) . 2 ?
O2 Zn1 Zn2 74.75(4) . . ?
O2 Zn1 Zn2 124.69(4) 3 . ?
O2 Zn1 Zn2 129.37(4) 2 . ?
O1 Zn1 Zn2 39.172(9) . . ?
Zn2 Zn1 Zn2 66.326(15) 2 . ?
O2 Zn1 Mg2 124.69(4) . 2 ?
O2 Zn1 Mg2 129.37(4) 3 2 ?
O2 Zn1 Mg2 74.75(4) 2 2 ?
O1 Zn1 Mg2 39.172(9) . 2 ?
Zn2 Zn1 Mg2 66.326(15) . 2 ?
O2 Zn1 Zn2 129.37(4) . 3 ?
O2 Zn1 Zn2 74.75(4) 3 3 ?
O2 Zn1 Zn2 124.69(4) 2 3 ?
O1 Zn1 Zn2 39.171(9) . 3 ?
Zn2 Zn1 Zn2 66.326(15) 2 3 ?
Zn2 Zn1 Zn2 66.326(15) . 3 ?
Mg2 Zn1 Zn2 66.326(15) 2 3 ?
O2 Zn1 Mg2 129.37(4) . 3 ?
O2 Zn1 Mg2 74.75(4) 3 3 ?
O2 Zn1 Mg2 124.69(4) 2 3 ?
O1 Zn1 Mg2 39.171(9) . 3 ?
Zn2 Zn1 Mg2 66.326(15) 2 3 ?
Zn2 Zn1 Mg2 66.326(15) . 3 ?
Mg2 Zn1 Mg2 66.326(15) 2 3 ?
O1 Zn2 O3 115.58(7) . . ?
O1 Zn2 O5 121.59(6) . 12 ?
O3 Zn2 O5 122.68(6) . 12 ?
O1 Zn2 O4 96.35(4) . . ?
O3 Zn2 O4 91.19(5) . . ?
O5 Zn2 O4 86.64(5) 12 . ?
O1 Zn2 O5 92.47(4) . 2 ?
O3 Zn2 O5 90.08(5) . 2 ?
O5 Zn2 O5 83.94(3) 12 2 ?
O4 Zn2 O5 169.54(5) . 2 ?
O1 Zn2 Zn1 38.91(6) . . ?
O3 Zn2 Zn1 79.57(4) . . ?
O5 Zn2 Zn1 155.65(4) 12 . ?
O4 Zn2 Zn1 82.84(4) . . ?
O5 Zn2 Zn1 107.60(3) 2 . ?
O1 Zn2 Mg2 32.076(19) . 2 ?
O3 Zn2 Mg2 109.21(4) . 2 ?
O5 Zn2 Mg2 116.40(4) 12 2 ?
O4 Zn2 Mg2 128.42(4) . 2 ?
O5 Zn2 Mg2 60.56(3) 2 2 ?
Zn1 Zn2 Mg2 56.837(7) . 2 ?
O1 Zn2 Mg2 32.076(19) . 3 ?
O3 Zn2 Mg2 134.22(4) . 3 ?
O5 Zn2 Mg2 98.99(4) 12 3 ?
O4 Zn2 Mg2 71.69(4) . 3 ?
O5 Zn2 Mg2 114.28(3) 2 3 ?
Zn1 Zn2 Mg2 56.837(7) . 3 ?
Mg2 Zn2 Mg2 60.0 2 3 ?
O1 Zn2 Mg2 83.64(5) . 12 ?
O3 Zn2 Mg2 125.05(4) . 12 ?
O5 Zn2 Mg2 60.70(4) 12 12 ?
O4 Zn2 Mg2 139.92(4) . 12 ?
O5 Zn2 Mg2 35.74(3) 2 12 ?
Zn1 Zn2 Mg2 117.048(13) . 12 ?
Mg2 Zn2 Mg2 60.271(7) 2 12 ?
Mg2 Zn2 Mg2 90.0 3 12 ?
O1 Zn2 Mg2 83.64(5) . 11 ?
O3 Zn2 Mg2 159.98(4) . 11 ?
O5 Zn2 Mg2 39.17(4) 12 11 ?
O4 Zn2 Mg2 80.63(4) . 11 ?
O5 Zn2 Mg2 94.80(3) 2 11 ?
Zn1 Zn2 Mg2 117.048(13) . 11 ?
Mg2 Zn2 Mg2 90.0 2 11 ?
Mg2 Zn2 Mg2 60.271(7) 3 11 ?
Mg2 Zn2 Mg2 59.458(14) 12 11 ?
Zn1 O1 Zn2 101.92(6) . . ?
Zn1 O1 Mg2 101.92(6) . 3 ?
Zn2 O1 Mg2 115.85(4) . 3 ?
Zn1 O1 Zn2 101.92(6) . 3 ?
Zn2 O1 Zn2 115.85(4) . 3 ?
Zn1 O1 Zn2 101.92(6) . 2 ?
Zn2 O1 Zn2 115.85(4) . 2 ?
Mg2 O1 Zn2 115.85(4) 3 2 ?
Zn2 O1 Zn2 115.85(4) 3 2 ?
Zn1 O1 Mg2 101.92(6) . 2 ?
Zn2 O1 Mg2 115.85(4) . 2 ?
Mg2 O1 Mg2 115.85(4) 3 2 ?
Zn2 O1 Mg2 115.85(4) 3 2 ?
C1 O2 Zn1 131.31(13) . . ?
C1 O3 Zn2 120.68(13) . . ?
C8 O4 Zn2 114.72(12) . . ?
C8 O5 Mg2 128.18(12) . 11 ?
C8 O5 Zn2 128.18(12) . 11 ?
C8 O5 Mg2 113.02(11) . 3 ?
Mg2 O5 Mg2 105.09(6) 11 3 ?
Zn2 O5 Mg2 105.09(6) 11 3 ?
C8 O5 Zn2 113.02(11) . 3 ?
Mg2 O5 Zn2 105.09(6) 11 3 ?
Zn2 O5 Zn2 105.09(6) 11 3 ?
C1 N1 C5 120.39(17) . . ?
C1 N1 C2 121.09(18) . . ?
C5 N1 C2 118.45(17) . . ?
C8 N2 C12 120.79(17) . . ?
C8 N2 C9 120.13(17) . . ?
C12 N2 C9 118.91(17) . . ?
O2 C1 O3 124.76(18) . . ?
O2 C1 N1 116.97(17) . . ?
O3 C1 N1 118.26(18) . . ?
N1 C2 C3 112.82(19) . . ?
N1 C2 C4 112.4(2) . . ?
C3 C2 C4 112.1(2) . . ?
N1 C5 C6 112.0(2) . . ?
N1 C5 C7 111.8(2) . . ?
C6 C5 C7 112.0(2) . . ?
O4 C8 O5 121.95(18) . . ?
O4 C8 N2 120.31(17) . . ?
O5 C8 N2 117.73(17) . . ?
N2 C9 C11 111.98(18) . . ?
N2 C9 C10 112.10(17) . . ?
C11 C9 C10 112.5(2) . . ?
N2 C12 C13 110.7(2) . . ?
N2 C12 C14 111.54(19) . . ?
C13 C12 C14 113.0(2) . . ?
C15 C16 C17 109.8(6) . . ?
C18 C17 C16 108.2(6) . . ?
C19 C18 C17 111.9(6) . . ?
C18 C19 C20 107.9(6) . . ?
C21 C20 C19 109.1(6) . . ?
C22 C23 C24 108.8(7) . . ?
C22' C23' C24' 109.4(7) . . ?
C25 C24 C23 109.5(6) . . ?
C23' C24' C25' 109.4(7) . . ?
C26 C25 C24 109.9(6) . . ?
C26' C25' C24' 109.3(7) . . ?
C25 C26 C27 110.8(6) . . ?
C27' C26' C25' 110.8(7) . . ?
C26 C27 C28 109.3(6) . . ?
C26' C27' C28' 109.2(7) . . ?
C31 C30 C29 109.6(7) . . ?
C31' C30' C29' 109.7(7) . . ?
C30 C31 C32 109.8(7) . . ?
C30' C31' C32' 109.3(7) . . ?
C31 C32 C33 109.1(7) . . ?
C33' C32' C31' 109.6(7) . . ?
C34 C33 C32 109.7(7) . . ?
C34' C33' C32' 109.4(7) . . ?
C35 C34 C33 109.3(7) . . ?
C33' C34' C35' 109.5(7) . . ?

loop_
_geom_bond_atom_site_label_1
_geom_bond_atom_site_label_2
_geom_bond_distance
_geom_bond_site_symmetry_2
_geom_bond_publ_flag
Zn1 O2 1.9445(14) . ?
Zn1 O2 1.9445(14) 3 ?
Zn1 O2 1.9445(14) 2 ?
Zn1 O1 1.947(2) . ?
Zn1 Zn2 3.0337(5) 2 ?
Zn1 Zn2 3.0337(5) . ?
Zn1 Mg2 3.0337(5) 2 ?
Zn1 Zn2 3.0337(5) 3 ?
Zn1 Mg2 3.0337(5) 3 ?
Zn2 O1 1.9585(6) . ?
Zn2 O3 1.9661(13) . ?
Zn2 O5 2.0247(13) 12 ?
Zn2 O4 2.0680(14) . ?
Zn2 O5 2.1891(13) 2 ?
Zn2 Mg2 3.3190(6) 2 ?
Zn2 Mg2 3.3190(6) 3 ?
Zn2 Mg2 3.3465(6) 12 ?
Zn2 Mg2 3.3465(6) 11 ?
O1 Mg2 1.9585(6) 3 ?
O1 Zn2 1.9585(6) 3 ?
O1 Zn2 1.9585(6) 2 ?
O1 Mg2 1.9585(6) 2 ?
O2 C1 1.266(2) . ?
O3 C1 1.275(2) . ?
O4 C8 1.255(2) . ?
O5 C8 1.312(2) . ?
O5 Mg2 2.0247(13) 11 ?
O5 Zn2 2.0247(13) 11 ?
O5 Mg2 2.1891(13) 3 ?
O5 Zn2 2.1891(13) 3 ?
N1 C1 1.360(2) . ?
N1 C5 1.467(3) . ?
N1 C2 1.483(3) . ?
N2 C8 1.344(3) . ?
N2 C12 1.473(3) . ?
N2 C9 1.474(3) . ?
C2 C3 1.511(3) . ?
C2 C4 1.522(4) . ?
C5 C6 1.516(4) . ?
C5 C7 1.517(3) . ?
C9 C11 1.524(3) . ?
C9 C10 1.524(3) . ?
C12 C13 1.518(4) . ?
C12 C14 1.520(3) . ?
C15 C16 1.5000(11) . ?
C16 C17 1.5001(11) . ?
C17 C18 1.5001(11) . ?
C18 C19 1.5001(11) . ?
C19 C20 1.5000(11) . ?
C20 C21 1.4999(11) . ?
C22 C23 1.4998(10) . ?
C22' C23' 1.4999(11) . ?
C23 C24 1.5000(11) . ?
C23' C24' 1.5000(11) . ?
C24 C25 1.5000(11) . ?
C24' C25' 1.5001(11) . ?
C25 C26 1.4998(11) . ?
C25' C26' 1.4999(11) . ?
C26 C27 1.4998(10) . ?
C26' C27' 1.4999(11) . ?
C27 C28 1.5001(11) . ?
C27' C28' 1.5001(11) . ?
C29 C30 1.5000(11) . ?
C29' C30' 1.5000(11) . ?
C30 C31 1.4999(11) . ?
C30' C31' 1.5000(11) . ?
C31 C32 1.5000(11) . ?
C31' C32' 1.4999(11) . ?
C32 C33 1.5000(10) . ?
C32' C33' 1.4999(11) . ?
C33 C34 1.5000(11) . ?
C33' C34' 1.5000(11) . ?
C34 C35 1.5000(11) . ?
C34' C35' 1.5000(11) . ?
